data_8106272
loop_
_publ_author_name
'Kim, Kang-Woo'
'Kim, Hyoungjoong'

_publ_section_title
;
 Crystal structure of semiconducting potassium poly[(\m2-tetraselenido-\k2
 Se 1:Se 4)(\m2-pentaselenido-\k1 Se 1:Se 1)argentate(I)], K3AgSe9
;
_journal_issue 4
_journal_name_full 'Zeitschrift f\"ur Kristallographie - New Crystal Structures'
_journal_page_first 719
_journal_page_last 720
_journal_paper_doi 10.1515/ncrs-2018-0046
_journal_volume 233
_journal_year 2018
_chemical_formula_sum 'Ag K3 Se9'
_chemical_formula_weight 935.81
_space_group_crystal_system monoclinic
_space_group_IT_number 14
_space_group_name_Hall '-P 2ybc'
_space_group_name_H-M_alt 'P 1 21/c 1'
_atom_sites_solution_hydrogens .
_cell_angle_alpha 90
_cell_angle_beta 90.738(9)
_cell_angle_gamma 90
_cell_formula_units_Z 4
_cell_length_a 11.094(2)
_cell_length_b 9.7164(15)
_cell_length_c 14.223(3)
_cell_measurement_reflns_used 9452
_cell_measurement_temperature 223(2)
_cell_measurement_theta_max 28.27
_cell_measurement_theta_min 2.54
_cell_volume 1533.0(5)
_computing_cell_refinement 'Bruker SAINT'
_computing_data_collection 'Bruker APEX2'
_computing_data_reduction 'Bruker SAINT'
_computing_molecular_graphics 'Diamond 4.3'
_computing_publication_material 'WinGX (Farrugia, 2012)'
_computing_structure_refinement 'SHELXL-2013 (Sheldrick, 2013)'
_computing_structure_solution 'SHELXS-2013 (Sheldrick, 2013)'
_diffrn_ambient_temperature 223(2)
_diffrn_measured_fraction_theta_full 1.000
_diffrn_measured_fraction_theta_max 0.993
_diffrn_measurement_device_type 'PHOTON 100 CMOS'
_diffrn_measurement_method '\f and \w scans'
_diffrn_radiation_type MoK\a
_diffrn_radiation_wavelength 0.71073
_diffrn_reflns_av_R_equivalents 0.1058
_diffrn_reflns_av_unetI/netI 0.0481
_diffrn_reflns_Laue_measured_fraction_full 1.000
_diffrn_reflns_Laue_measured_fraction_max 0.993
_diffrn_reflns_limit_h_max 14
_diffrn_reflns_limit_h_min -14
_diffrn_reflns_limit_k_max 12
_diffrn_reflns_limit_k_min -12
_diffrn_reflns_limit_l_max 19
_diffrn_reflns_limit_l_min -18
_diffrn_reflns_number 41091
_diffrn_reflns_point_group_measured_fraction_full 1.000
_diffrn_reflns_point_group_measured_fraction_max 0.993
_diffrn_reflns_theta_full 25.242
_diffrn_reflns_theta_max 28.457
_diffrn_reflns_theta_min 2.539
_diffrn_source 'sealed tube'
_exptl_absorpt_coefficient_mu 23.457
_exptl_absorpt_correction_T_max 0.7457
_exptl_absorpt_correction_T_min 0.2539
_exptl_absorpt_correction_type multi-scan
_exptl_absorpt_process_details '(SADABS; Bruker, 2014)'
_exptl_crystal_colour 'dark purple'
_exptl_crystal_density_diffrn 4.055
_exptl_crystal_description plate
_exptl_crystal_F_000 1640
_exptl_crystal_size_max 0.15
_exptl_crystal_size_mid 0.13
_exptl_crystal_size_min 0.03
_refine_diff_density_max 1.417
_refine_diff_density_min -1.349
_refine_diff_density_rms 0.298
_refine_ls_extinction_coef 0.00163(10)
_refine_ls_extinction_expression Fc^*^=kFc[1+0.001xFc^2^\l^3^/sin(2\q)]^-1/4^
_refine_ls_extinction_method SHELXL
_refine_ls_goodness_of_fit_ref 1.103
_refine_ls_hydrogen_treatment undef
_refine_ls_matrix_type full
_refine_ls_number_parameters 119
_refine_ls_number_reflns 3831
_refine_ls_number_restraints 0
_refine_ls_restrained_S_all 1.103
_refine_ls_R_factor_all 0.0590
_refine_ls_R_factor_gt 0.0377
_refine_ls_shift/su_max 0.001
_refine_ls_shift/su_mean 0.000
_refine_ls_structure_factor_coef Fsqd
_refine_ls_weighting_details 'w=1/[\s^2^(Fo^2^)+(0.0240P)^2^+10.0865P] where P=(Fo^2^+2Fc^2^)/3'
_refine_ls_weighting_scheme calc
_refine_ls_wR_factor_gt 0.0746
_refine_ls_wR_factor_ref 0.0832
_reflns_Friedel_coverage 0.000
_reflns_Friedel_fraction_full .
_reflns_Friedel_fraction_max .
_reflns_number_gt 2980
_reflns_number_total 3831
_reflns_threshold_expression 'I > 2\s(I)'
_cod_data_source_file suppl_ncrs-2018-0046_suppl.cif
_cod_data_source_block shelx
_cod_original_sg_symbol_H-M 'P 21/c'
_cod_database_code 8106272
_shelx_space_group_comment
;
The symmetry employed for this shelxl refinement is uniquely defined
by the following loop, which should always be used as a source of
symmetry information in preference to the above space-group names.
They are only intended as comments.
;
_shelxl_version_number 2013-4

loop_
_space_group_symop_operation_xyz
'x, y, z'
'-x, y+1/2, -z+1/2'
'-x, -y, -z'
'x, -y-1/2, z-1/2'

loop_
_atom_site_label
_atom_site_type_symbol
_atom_site_fract_x
_atom_site_fract_y
_atom_site_fract_z
_atom_site_U_iso_or_equiv
_atom_site_adp_type
_atom_site_occupancy
_atom_site_site_symmetry_order
_atom_site_calc_flag
_atom_site_refinement_flags_posn
_atom_site_refinement_flags_adp
_atom_site_refinement_flags_occupancy
_atom_site_disorder_assembly
_atom_site_disorder_group
Ag1 Ag 0.54031(5) 0.11327(5) 0.43267(4) 0.02399(14) Uani 1 1 d . . . . .
Se1 Se 0.67540(6) 0.34352(7) 0.46068(5) 0.02037(16) Uani 1 1 d . . . . .
Se2 Se 0.75540(6) 0.26942(7) 0.60569(5) 0.02058(16) Uani 1 1 d . . . . .
Se3 Se 0.59317(7) 0.17762(7) 0.68781(5) 0.02424(18) Uani 1 1 d . . . . .
Se4 Se 0.48996(7) 0.36846(7) 0.74938(5) 0.02283(17) Uani 1 1 d . . . . .
Se5 Se 0.34453(6) 0.13219(7) 0.54408(5) 0.01779(15) Uani 1 1 d . . . . .
Se6 Se 0.17487(6) 0.07314(7) 0.44892(5) 0.02057(16) Uani 1 1 d . . . . .
Se7 Se 0.03363(7) 0.24222(8) 0.48766(5) 0.02407(17) Uani 1 1 d . . . . .
Se8 Se 0.07222(7) 0.42699(7) 0.38518(5) 0.02502(18) Uani 1 1 d . . . . .
Se9 Se 0.00050(7) 0.35731(8) 0.23753(5) 0.02699(18) Uani 1 1 d . . . . .
K1 K 0.82136(15) 0.38859(16) 0.83566(11) 0.0267(3) Uani 1 1 d . . . . .
K2 K 0.19708(16) 0.40214(17) 0.68115(12) 0.0304(4) Uani 1 1 d . . . . .
K3 K 0.62075(16) 0.59985(16) 0.60773(12) 0.0287(4) Uani 1 1 d . . . . .

loop_
_atom_site_aniso_label
_atom_site_aniso_U_11
_atom_site_aniso_U_22
_atom_site_aniso_U_33
_atom_site_aniso_U_23
_atom_site_aniso_U_13
_atom_site_aniso_U_12
Ag1 0.0235(3) 0.0215(3) 0.0270(3) 0.0025(2) 0.0023(2) 0.0008(2)
Se1 0.0229(4) 0.0166(3) 0.0216(3) 0.0013(3) 0.0025(3) -0.0020(3)
Se2 0.0189(4) 0.0213(3) 0.0216(3) -0.0001(3) 0.0020(3) 0.0017(3)
Se3 0.0371(5) 0.0138(3) 0.0221(3) -0.0007(3) 0.0092(3) -0.0046(3)
Se4 0.0244(4) 0.0255(4) 0.0186(3) 0.0000(3) 0.0027(3) 0.0033(3)
Se5 0.0171(3) 0.0162(3) 0.0201(3) 0.0024(2) 0.0020(3) 0.0023(3)
Se6 0.0216(4) 0.0171(3) 0.0230(3) -0.0003(3) -0.0007(3) 0.0027(3)
Se7 0.0197(4) 0.0288(4) 0.0238(4) 0.0051(3) 0.0031(3) 0.0091(3)
Se8 0.0265(4) 0.0156(3) 0.0328(4) 0.0001(3) -0.0058(3) -0.0006(3)
Se9 0.0365(5) 0.0219(4) 0.0227(4) 0.0021(3) 0.0055(3) -0.0032(3)
K1 0.0288(9) 0.0230(8) 0.0284(8) 0.0005(6) 0.0091(7) -0.0009(7)
K2 0.0239(9) 0.0322(9) 0.0350(9) 0.0048(7) 0.0008(7) 0.0025(7)
K3 0.0320(9) 0.0196(8) 0.0346(9) 0.0024(6) 0.0064(7) 0.0064(7)

loop_
_atom_type_symbol
_atom_type_description
_atom_type_scat_dispersion_real
_atom_type_scat_dispersion_imag
_atom_type_scat_source
Ag Ag -0.8971 1.1015 'International Tables Vol C Tables 4.2.6.8 and 6.1.1.4'
Se Se -0.0929 2.2259 'International Tables Vol C Tables 4.2.6.8 and 6.1.1.4'
K K 0.2009 0.2494 'International Tables Vol C Tables 4.2.6.8 and 6.1.1.4'

loop_
_geom_angle_atom_site_label_1
_geom_angle_atom_site_label_2
_geom_angle_atom_site_label_3
_geom_angle
_geom_angle_site_symmetry_1
_geom_angle_site_symmetry_3
Se4 Ag1 Se5 114.07(3) 4_565 .
Se4 Ag1 Se1 101.34(3) 4_565 .
Se5 Ag1 Se1 107.62(3) . .
Se4 Ag1 Se5 105.62(3) 4_565 3_656
Se5 Ag1 Se5 111.50(2) . 3_656
Se1 Ag1 Se5 116.48(3) . 3_656
Se4 Ag1 Ag1 126.95(3) 4_565 3_656
Se5 Ag1 Ag1 55.94(2) . 3_656
Se1 Ag1 Ag1 131.71(3) . 3_656
Se5 Ag1 Ag1 55.55(2) 3_656 3_656
Se4 Ag1 K3 70.90(4) 4_565 3_666
Se5 Ag1 K3 67.36(3) . 3_666
Se1 Ag1 K3 68.47(4) . 3_666
Se5 Ag1 K3 174.74(4) 3_656 3_666
Ag1 Ag1 K3 123.06(4) 3_656 3_666
Se4 Ag1 K1 77.69(4) 4_565 4_565
Se5 Ag1 K1 167.38(4) . 4_565
Se1 Ag1 K1 63.93(3) . 4_565
Se5 Ag1 K1 67.44(3) 3_656 4_565
Ag1 Ag1 K1 121.56(4) 3_656 4_565
K3 Ag1 K1 114.87(4) 3_666 4_565
Se2 Se1 Ag1 94.46(3) . .
Se2 Se1 K1 94.65(4) . 4_565
Ag1 Se1 K1 68.47(4) . 4_565
Se2 Se1 K3 75.30(4) . .
Ag1 Se1 K3 127.30(4) . .
K1 Se1 K3 161.18(5) 4_565 .
Se2 Se1 K3 130.01(4) . 3_666
Ag1 Se1 K3 64.53(3) . 3_666
K1 Se1 K3 115.28(5) 4_565 3_666
K3 Se1 K3 82.94(5) . 3_666
Se2 Se1 K2 124.87(4) . 3_666
Ag1 Se1 K2 136.26(4) . 3_666
K1 Se1 K2 88.13(4) 4_565 3_666
K3 Se1 K2 84.93(5) . 3_666
K3 Se1 K2 96.61(4) 3_666 3_666
Se3 Se2 Se1 105.75(4) . .
Se3 Se2 K1 79.28(4) . .
Se1 Se2 K1 141.55(4) . .
Se3 Se2 K3 90.82(4) . .
Se1 Se2 K3 64.82(4) . .
K1 Se2 K3 77.17(4) . .
Se2 Se3 Se4 105.48(4) . .
Se2 Se3 K3 159.86(4) . 2_646
Se4 Se3 K3 64.30(3) . 2_646
Se2 Se3 K1 64.24(4) . .
Se4 Se3 K1 72.40(4) . .
K3 Se3 K1 95.68(4) 2_646 .
Se3 Se4 Ag1 108.64(3) . 4_566
Se3 Se4 K3 95.06(4) . .
Ag1 Se4 K3 117.08(4) 4_566 .
Se3 Se4 K2 115.97(4) . .
Ag1 Se4 K2 117.45(4) 4_566 .
K3 Se4 K2 100.55(5) . .
Se3 Se4 K3 78.86(4) . 2_646
Ag1 Se4 K3 63.71(3) 4_566 2_646
K3 Se4 K3 173.58(4) . 2_646
K2 Se4 K3 84.10(5) . 2_646
Se3 Se4 K1 72.11(4) . .
Ag1 Se4 K1 59.97(3) 4_566 .
K3 Se4 K1 74.95(4) . .
K2 Se4 K1 171.37(4) . .
K3 Se4 K1 101.00(4) 2_646 .
Se6 Se5 Ag1 106.59(3) . .
Se6 Se5 Ag1 102.99(3) . 3_656
Ag1 Se5 Ag1 68.50(2) . 3_656
Se6 Se5 K3 85.33(4) . 3_666
Ag1 Se5 K3 65.39(3) . 3_666
Ag1 Se5 K3 133.58(4) 3_656 3_666
Se6 Se5 K1 72.19(4) . 2_646
Ag1 Se5 K1 132.61(4) . 2_646
Ag1 Se5 K1 65.99(3) 3_656 2_646
K3 Se5 K1 154.19(5) 3_666 2_646
Se6 Se5 K2 96.90(4) . .
Ag1 Se5 K2 136.52(4) . .
Ag1 Se5 K2 140.69(4) 3_656 .
K3 Se5 K2 81.09(4) 3_666 .
K1 Se5 K2 89.01(4) 2_646 .
Se7 Se6 Se5 102.96(4) . .
Se7 Se6 K1 98.73(4) . 2_646
Se5 Se6 K1 68.26(4) . 2_646
Se7 Se6 K2 104.01(4) . 4_565
Se5 Se6 K2 119.43(4) . 4_565
K1 Se6 K2 152.92(4) 2_646 4_565
Se6 Se7 Se8 105.17(4) . .
Se6 Se7 K1 92.74(4) . 4_465
Se8 Se7 K1 91.22(4) . 4_465
Se6 Se7 K2 98.61(4) . .
Se8 Se7 K2 92.86(4) . .
K1 Se7 K2 166.48(4) 4_465 .
Se9 Se8 Se7 105.83(4) . .
Se9 Se8 K3 109.41(5) . 3_666
Se7 Se8 K3 96.47(4) . 3_666
Se9 Se8 K2 67.63(4) . 3_566
Se7 Se8 K2 111.31(4) . 3_566
K3 Se8 K2 151.94(4) 3_666 3_566
Se9 Se8 K1 60.11(4) . 3_666
Se7 Se8 K1 158.10(4) . 3_666
K3 Se8 K1 75.01(4) 3_666 3_666
K2 Se8 K1 80.16(4) 3_566 3_666
Se8 Se9 K1 82.52(4) . 3_666
Se8 Se9 K2 73.14(4) . 3_566
K1 Se9 K2 89.11(5) 3_666 3_566
Se8 Se9 K1 91.64(4) . 4_465
K1 Se9 K1 173.98(3) 3_666 4_465
K2 Se9 K1 87.77(4) 3_566 4_465
Se8 Se9 K2 102.28(4) . 4_565
K1 Se9 K2 95.15(5) 3_666 4_565
K2 Se9 K2 173.32(3) 3_566 4_565
K1 Se9 K2 87.51(5) 4_465 4_565
Se1 K1 Se9 165.44(6) 4_566 3_666
Se1 K1 Se9 91.96(4) 4_566 4_666
Se9 K1 Se9 92.29(4) 3_666 4_666
Se1 K1 Se7 75.21(4) 4_566 4_666
Se9 K1 Se7 93.81(5) 3_666 4_666
Se9 K1 Se7 66.37(4) 4_666 4_666
Se1 K1 Ag1 47.59(3) 4_566 4_566
Se9 K1 Ag1 132.47(5) 3_666 4_566
Se9 K1 Ag1 134.26(5) 4_666 4_566
Se7 K1 Ag1 111.48(5) 4_666 4_566
Se1 K1 Se5 86.19(4) 4_566 2_656
Se9 K1 Se5 88.23(4) 3_666 2_656
Se9 K1 Se5 174.28(6) 4_666 2_656
Se7 K1 Se5 107.91(5) 4_666 2_656
Ag1 K1 Se5 46.57(3) 4_566 2_656
Se1 K1 Se2 100.20(5) 4_566 .
Se9 K1 Se2 94.01(4) 3_666 .
Se9 K1 Se2 60.52(3) 4_666 .
Se7 K1 Se2 126.53(5) 4_666 .
Ag1 K1 Se2 101.08(5) 4_566 .
Se5 K1 Se2 125.13(5) 2_656 .
Se1 K1 Se6 83.16(4) 4_566 2_656
Se9 K1 Se6 83.98(4) 3_666 2_656
Se9 K1 Se6 134.85(6) 4_666 2_656
Se7 K1 Se6 69.01(4) 4_666 2_656
Ag1 K1 Se6 69.86(3) 4_566 2_656
Se5 K1 Se6 39.55(2) 2_656 2_656
Se2 K1 Se6 164.46(6) . 2_656
Se1 K1 Se8 157.10(5) 4_566 3_666
Se9 K1 Se8 37.37(2) 3_666 3_666
Se9 K1 Se8 78.72(4) 4_666 3_666
Se7 K1 Se8 118.48(5) 4_666 3_666
Ag1 K1 Se8 128.81(5) 4_566 3_666
Se5 K1 Se8 104.93(4) 2_656 3_666
Se2 K1 Se8 56.99(3) . 3_666
Se6 K1 Se8 118.22(5) 2_656 3_666
Se1 K1 Se3 66.96(3) 4_566 .
Se9 K1 Se3 127.58(5) 3_666 .
Se9 K1 Se3 77.70(4) 4_666 .
Se7 K1 Se3 126.04(5) 4_666 .
Ag1 K1 Se3 67.83(3) 4_566 .
Se5 K1 Se3 106.45(5) 2_656 .
Se2 K1 Se3 36.48(2) . .
Se6 K1 Se3 137.64(5) 2_656 .
Se8 K1 Se3 90.49(4) 3_666 .
Se1 K1 Se4 70.49(4) 4_566 .
Se9 K1 Se4 120.20(5) 3_666 .
Se9 K1 Se4 113.00(5) 4_666 .
Se7 K1 Se4 145.68(5) 4_666 .
Ag1 K1 Se4 42.34(3) 4_566 .
Se5 K1 Se4 71.47(4) 2_656 .
Se2 K1 Se4 60.35(3) . .
Se6 K1 Se4 107.47(4) 2_656 .
Se8 K1 Se4 93.76(4) 3_666 .
Se3 K1 Se4 35.48(2) . .
Se1 K1 K3 117.78(5) 4_566 .
Se9 K1 K3 73.85(4) 3_666 .
Se9 K1 K3 108.39(5) 4_666 .
Se7 K1 K3 166.70(5) 4_666 .
Ag1 K1 K3 81.11(4) 4_566 .
Se5 K1 K3 77.23(4) 2_656 .
Se2 K1 K3 51.46(3) . .
Se6 K1 K3 113.53(5) 2_656 .
Se8 K1 K3 48.37(3) 3_666 .
Se3 K1 K3 61.70(4) . .
Se4 K1 K3 47.32(3) . .
Se4 K2 Se9 125.81(6) . 3_566
Se4 K2 Se9 118.08(5) . 4_566
Se9 K2 Se9 90.63(4) 3_566 4_566
Se4 K2 Se1 80.82(4) . 3_666
Se9 K2 Se1 88.73(4) 3_566 3_666
Se9 K2 Se1 156.24(6) 4_566 3_666
Se4 K2 Se8 157.51(6) . 3_566
Se9 K2 Se8 39.23(3) 3_566 3_566
Se9 K2 Se8 82.53(4) 4_566 3_566
Se1 K2 Se8 82.01(4) 3_666 3_566
Se4 K2 Se7 130.02(6) . .
Se9 K2 Se7 103.50(5) 3_566 .
Se9 K2 Se7 63.25(4) 4_566 .
Se1 K2 Se7 93.84(5) 3_666 .
Se8 K2 Se7 65.55(4) 3_566 .
Se4 K2 Se5 69.58(4) . .
Se9 K2 Se5 164.20(6) 3_566 .
Se9 K2 Se5 83.57(4) 4_566 .
Se1 K2 Se5 90.70(4) 3_666 .
Se8 K2 Se5 125.13(5) 3_566 .
Se7 K2 Se5 60.79(3) . .
Se4 K2 Se6 78.18(4) . 4_566
Se9 K2 Se6 64.55(3) 3_566 4_566
Se9 K2 Se6 76.38(4) 4_566 4_566
Se1 K2 Se6 124.12(5) 3_666 4_566
Se8 K2 Se6 99.85(5) 3_566 4_566
Se7 K2 Se6 138.09(5) . 4_566
Se5 K2 Se6 127.52(5) . 4_566
Se4 K2 K3 79.93(4) . 3_666
Se9 K2 K3 126.60(5) 3_566 3_666
Se9 K2 K3 119.52(5) 4_566 3_666
Se1 K2 K3 45.82(3) 3_666 3_666
Se8 K2 K3 98.22(5) 3_566 3_666
Se7 K2 K3 62.72(4) . 3_666
Se5 K2 K3 47.01(3) . 3_666
Se6 K2 K3 157.42(5) 4_566 3_666
Se4 K2 K3 49.26(3) . 2_646
Se9 K2 K3 119.31(5) 3_566 2_646
Se9 K2 K3 69.95(4) 4_566 2_646
Se1 K2 K3 130.05(5) 3_666 2_646
Se8 K2 K3 145.96(5) 3_566 2_646
Se7 K2 K3 115.40(5) . 2_646
Se5 K2 K3 72.42(4) . 2_646
Se6 K2 K3 55.21(3) 4_566 2_646
K3 K2 K3 112.47(5) 3_666 2_646
Se4 K2 K1 98.70(5) . 2_656
Se9 K2 K1 46.13(3) 3_566 2_656
Se9 K2 K1 135.80(5) 4_566 2_656
Se1 K2 K1 44.27(3) 3_666 2_656
Se8 K2 K1 58.81(3) 3_566 2_656
Se7 K2 K1 111.62(5) . 2_656
Se5 K2 K1 134.94(5) . 2_656
Se6 K2 K1 89.10(4) 4_566 2_656
K3 K2 K1 88.76(4) 3_666 2_656
K3 K2 K1 132.98(5) 2_646 2_656
Se4 K2 K1 135.16(5) . 1_455
Se9 K2 K1 44.76(3) 3_566 1_455
Se9 K2 K1 46.09(3) 4_566 1_455
Se1 K2 K1 130.64(5) 3_666 1_455
Se8 K2 K1 52.52(3) 3_566 1_455
Se7 K2 K1 84.60(4) . 1_455
Se5 K2 K1 128.90(5) . 1_455
Se6 K2 K1 58.13(3) 4_566 1_455
K3 K2 K1 144.38(5) 3_666 1_455
K3 K2 K1 93.47(4) 2_646 1_455
K1 K2 K1 90.77(4) 2_656 1_455
Se1 K3 Ag1 128.14(6) . 3_666
Se1 K3 Se4 87.68(4) . .
Ag1 K3 Se4 115.16(5) 3_666 .
Se1 K3 Se5 98.70(5) . 3_666
Ag1 K3 Se5 47.25(3) 3_666 3_666
Se4 K3 Se5 160.78(6) . 3_666
Se1 K3 Se8 76.75(4) . 3_666
Ag1 K3 Se8 126.64(5) 3_666 3_666
Se4 K3 Se8 111.67(5) . 3_666
Se5 K3 Se8 87.49(4) 3_666 3_666
Se1 K3 Se1 97.06(5) . 3_666
Ag1 K3 Se1 47.00(3) 3_666 3_666
Se4 K3 Se1 81.90(4) . 3_666
Se5 K3 Se1 79.33(4) 3_666 3_666
Se8 K3 Se1 164.50(6) 3_666 3_666
Se1 K3 Se4 170.04(6) . 2_656
Ag1 K3 Se4 45.39(3) 3_666 2_656
Se4 K3 Se4 89.62(4) . 2_656
Se5 K3 Se4 80.98(4) 3_666 2_656
Se8 K3 Se4 113.13(5) 3_666 2_656
Se1 K3 Se4 73.06(4) 3_666 2_656
Se1 K3 Se2 39.89(2) . .
Ag1 K3 Se2 167.20(6) 3_666 .
Se4 K3 Se2 65.41(3) . .
Se5 K3 Se2 129.53(5) 3_666 .
Se8 K3 Se2 60.69(3) 3_666 .
Se1 K3 Se2 122.77(5) 3_666 .
Se4 K3 Se2 145.40(5) 2_656 .
Se1 K3 Se3 138.04(5) . 2_656
Ag1 K3 Se3 68.56(3) 3_666 2_656
Se4 K3 Se3 53.39(3) . 2_656
Se5 K3 Se3 113.84(4) 3_666 2_656
Se8 K3 Se3 128.05(5) 3_666 2_656
Se1 K3 Se3 65.73(4) 3_666 2_656
Se4 K3 Se3 36.84(2) 2_656 2_656
Se2 K3 Se3 116.62(5) . 2_656
Se1 K3 K1 91.11(4) . .
Ag1 K3 K1 140.72(5) 3_666 .
Se4 K3 K1 57.73(4) . .
Se5 K3 K1 139.51(6) 3_666 .
Se8 K3 K1 56.62(4) 3_666 .
Se1 K3 K1 138.47(5) 3_666 .
Se4 K3 K1 95.54(5) 2_656 .
Se2 K3 K1 51.38(3) . .
Se3 K3 K1 81.17(4) 2_656 .
Se1 K3 K3 49.92(3) . 3_666
Ag1 K3 K3 86.01(5) 3_666 3_666
Se4 K3 K3 82.04(5) . 3_666
Se5 K3 K3 88.22(5) 3_666 3_666
Se8 K3 K3 125.00(6) 3_666 3_666
Se1 K3 K3 47.14(4) 3_666 3_666
Se4 K3 K3 120.19(6) 2_656 3_666
Se2 K3 K3 81.40(5) . 3_666
Se3 K3 K3 103.43(6) 2_656 3_666
K1 K3 K3 126.27(6) . 3_666
Se1 K3 K2 49.25(3) . 3_666
Ag1 K3 K2 95.14(4) 3_666 3_666
Se4 K3 K2 136.92(5) . 3_666
Se5 K3 K2 51.90(3) 3_666 3_666
Se8 K3 K2 64.97(4) 3_666 3_666
Se1 K3 K2 100.13(5) 3_666 3_666
Se4 K3 K2 132.51(5) 2_656 3_666
Se2 K3 K2 78.39(4) . 3_666
Se3 K3 K2 163.08(5) 2_656 3_666
K1 K3 K2 115.51(5) . 3_666
K3 K3 K2 69.73(5) 3_666 3_666

loop_
_geom_bond_atom_site_label_1
_geom_bond_atom_site_label_2
_geom_bond_distance
_geom_bond_site_symmetry_2
Ag1 Se4 2.6650(10) 4_565
Ag1 Se5 2.7112(10) .
Ag1 Se1 2.7193(9) .
Ag1 Se5 2.7237(9) 3_656
Ag1 Ag1 3.0589(11) 3_656
Ag1 K3 3.3565(17) 3_666
Ag1 K1 3.4258(18) 4_565
Se1 Se2 2.3480(10) .
Se1 K1 3.3082(17) 4_565
Se1 K3 3.3132(18) .
Se1 K3 3.458(2) 3_666
Se1 K2 3.5002(19) 3_666
Se2 Se3 2.3352(10) .
Se2 K1 3.5374(19) .
Se2 K3 3.5414(17) .
Se3 Se4 2.3541(10) .
Se3 K3 3.8519(19) 2_646
Se3 K1 3.8594(19) .
Se4 Ag1 2.6650(10) 4_566
Se4 K3 3.3608(18) .
Se4 K2 3.395(2) .
Se4 K3 3.5377(18) 2_646
Se4 K1 3.866(2) .
Se5 Se6 2.3744(10) .
Se5 Ag1 2.7237(9) 3_656
Se5 K3 3.4075(18) 3_666
Se5 K1 3.4635(18) 2_646
Se5 K2 3.6659(19) .
Se6 Se7 2.3409(10) .
Se6 K1 3.5499(18) 2_646
Se6 K2 3.827(2) 4_565
Se7 Se8 2.3553(10) .
Se7 K1 3.4211(19) 4_465
Se7 K2 3.626(2) .
Se8 Se9 2.3364(11) .
Se8 K3 3.416(2) 3_666
Se8 K2 3.5355(19) 3_566
Se8 K1 3.8167(18) 3_666
Se9 K1 3.3374(18) 3_666
Se9 K2 3.4162(19) 3_566
Se9 K1 3.4172(18) 4_465
Se9 K2 3.4350(19) 4_565
K1 Se1 3.3082(17) 4_566
K1 Se9 3.3374(18) 3_666
K1 Se9 3.4172(18) 4_666
K1 Se7 3.4211(19) 4_666
K1 Ag1 3.4258(18) 4_566
K1 Se5 3.4635(18) 2_656
K1 Se6 3.5499(18) 2_656
K1 Se8 3.8166(18) 3_666
K1 K3 4.415(2) .
K2 Se9 3.4162(19) 3_566
K2 Se9 3.4350(19) 4_566
K2 Se1 3.5002(19) 3_666
K2 Se8 3.5354(19) 3_566
K2 Se6 3.827(2) 4_566
K2 K3 4.602(3) 3_666
K2 K3 4.645(2) 2_646
K2 K1 4.737(2) 2_656
K2 K1 4.739(3) 1_455
K3 Ag1 3.3565(17) 3_666
K3 Se5 3.4074(18) 3_666
K3 Se8 3.416(2) 3_666
K3 Se1 3.458(2) 3_666
K3 Se4 3.5376(18) 2_656
K3 Se3 3.8520(19) 2_656
K3 K3 4.486(4) 3_666
K3 K2 4.602(3) 3_666
